data_7113532
loop_
_publ_author_name
'Holbrey, John D.'
'Reichert, W. Matthew'
'Nieuwenhuyzen, Mark'
'Sheppard, Oonagh'
'Hardacre, Christopher'
'Rogers, Robin D.'

_publ_section_title
;
 Liquid clathrate formation in ionic liquid--aromatic mixtures
;
_journal_coden_ASTM CHCOFS
_journal_issue 4
_journal_name_full
;
 Chemical Communications (Cambridge, United Kingdom)
;
_journal_page_first 476
_journal_page_last 477
_journal_paper_doi 10.1039/b212726a
_journal_year 2003
_chemical_formula_sum 'C5 H9 F6 N2 P'
_chemical_formula_weight 242.11
_chemical_name_common
;
1,3-dimethylimidazolium hexafluorophosphate
;
_space_group_IT_number 61
_symmetry_cell_setting orthorhombic
_symmetry_space_group_name_Hall '-P 2ac 2ab'
_symmetry_space_group_name_H-M 'P b c a'
_atom_sites_solution_hydrogens geom
_atom_sites_solution_primary direct
_atom_sites_solution_secondary difmap
_audit_creation_method SHELXL-97
_cell_angle_alpha 90.00
_cell_angle_beta 90.00
_cell_angle_gamma 90.00
_cell_formula_units_Z 8
_cell_length_a 11.302(8)
_cell_length_b 9.337(6)
_cell_length_c 17.947(12)
_cell_measurement_reflns_used 939
_cell_measurement_temperature 173(2)
_cell_volume 1894(2)
_computing_cell_refinement 'Bruker SMART'
_computing_data_collection 'Bruker SMART'
_computing_data_reduction 'Bruker SHELXTL'
_computing_molecular_graphics 'Bruker SHELXTL'
_computing_publication_material 'Bruker SHELXTL'
_computing_structure_refinement 'SHELXL-97 (Sheldrick, 1997)'
_computing_structure_solution 'SHELXS-97 (Sheldrick, 1990)'
_diffrn_ambient_temperature 173(2)
_diffrn_measured_fraction_theta_full 0.990
_diffrn_measured_fraction_theta_max 0.990
_diffrn_measurement_device_type 'CCD area detector'
_diffrn_measurement_method 'phi and omega scans'
_diffrn_radiation_monochromator graphite
_diffrn_radiation_source 'fine-focus sealed tube'
_diffrn_radiation_type MoK\a
_diffrn_radiation_wavelength 0.71073
_diffrn_reflns_av_R_equivalents 0.0331
_diffrn_reflns_av_sigmaI/netI 0.0195
_diffrn_reflns_limit_h_max 10
_diffrn_reflns_limit_h_min -12
_diffrn_reflns_limit_k_max 10
_diffrn_reflns_limit_k_min -10
_diffrn_reflns_limit_l_max 19
_diffrn_reflns_limit_l_min -19
_diffrn_reflns_number 7832
_diffrn_reflns_theta_full 23.37
_diffrn_reflns_theta_max 23.37
_diffrn_reflns_theta_min 2.27
_exptl_absorpt_coefficient_mu 0.347
_exptl_absorpt_correction_T_max 0.97
_exptl_absorpt_correction_T_min 0.78
_exptl_absorpt_correction_type sphere
_exptl_absorpt_process_details SADABS
_exptl_crystal_colour colorless
_exptl_crystal_density_diffrn 1.698
_exptl_crystal_density_method 'not measured'
_exptl_crystal_description platelet
_exptl_crystal_F_000 976
_exptl_crystal_size_max 0.5
_exptl_crystal_size_mid 0.3
_exptl_crystal_size_min 0.02
_refine_diff_density_max 0.361
_refine_diff_density_min -0.259
_refine_diff_density_rms 0.048
_refine_ls_extinction_method none
_refine_ls_goodness_of_fit_ref 1.050
_refine_ls_hydrogen_treatment mixed
_refine_ls_matrix_type full
_refine_ls_number_parameters 163
_refine_ls_number_reflns 1372
_refine_ls_number_restraints 0
_refine_ls_restrained_S_all 1.050
_refine_ls_R_factor_all 0.0413
_refine_ls_R_factor_gt 0.0335
_refine_ls_shift/su_max 0.068
_refine_ls_shift/su_mean 0.004
_refine_ls_structure_factor_coef Fsqd
_refine_ls_weighting_details '0.0461, 1.3707'
_refine_ls_weighting_scheme calc
_refine_ls_wR_factor_gt 0.0860
_refine_ls_wR_factor_ref 0.0892
_reflns_number_gt 1143
_reflns_number_total 1372
_reflns_threshold_expression >2sigma(I)
_cod_duplicate_entry 7103987
_cod_data_source_file b212726a.txt
_cod_data_source_block john1
_cod_depositor_comments
;
The following automatic conversions were performed:

'_symmetry_cell_setting' value 'Orthorhombic' changed to
'orthorhombic' according to
/usr/data/users/saulius/automatic-downloads/retrospective/RSC/lib/dictionaries/cif_core.dic
dictionary named 'cif_core.dic' version 2.4.2 from 2011-04-26.

Automatic conversion script
Id: cif_fix_values 2281 2013-09-26 08:29:07Z andrius 
;
_cod_original_sg_symbol_H-M Pbca
_cod_database_code 7113532

loop_
_symmetry_equiv_pos_as_xyz
'x, y, z'
'-x+1/2, -y, z+1/2'
'-x, y+1/2, -z+1/2'
'x+1/2, -y+1/2, -z'
'-x, -y, -z'
'x-1/2, y, -z-1/2'
'x, -y-1/2, z-1/2'
'-x-1/2, y-1/2, z'

loop_
_atom_site_label
_atom_site_type_symbol
_atom_site_fract_x
_atom_site_fract_y
_atom_site_fract_z
_atom_site_U_iso_or_equiv
_atom_site_adp_type
_atom_site_occupancy
_atom_site_symmetry_multiplicity
_atom_site_calc_flag
P1 P 0.92447(6) 0.16057(7) 0.36116(4) 0.0336(2) Uani 1 1 d
F6 F 1.03241(14) 0.21692(19) 0.41037(9) 0.0517(5) Uani 1 1 d
F4 F 0.81632(14) 0.10726(19) 0.31105(9) 0.0549(5) Uani 1 1 d
F5 F 0.98479(15) 0.22687(18) 0.28806(8) 0.0509(5) Uani 1 1 d
F3 F 0.86359(16) 0.0966(2) 0.43304(9) 0.0619(5) Uani 1 1 d
N1 N 1.18601(17) 0.4661(2) 0.35397(11) 0.0302(5) Uani 1 1 d
N2 N 1.04717(18) 0.5998(2) 0.39706(11) 0.0320(5) Uani 1 1 d
F2 F 0.99118(17) 0.01422(18) 0.34518(11) 0.0645(6) Uani 1 1 d
F1 F 0.85846(16) 0.30850(18) 0.37449(9) 0.0588(5) Uani 1 1 d
C2 C 1.0798(2) 0.5184(3) 0.34092(15) 0.0285(6) Uani 1 1 d
H2A H 1.038(2) 0.503(2) 0.3039(14) 0.020(6) Uiso 1 1 d
C5 C 1.2230(3) 0.5153(3) 0.42155(15) 0.0406(7) Uani 1 1 d
H5A H 1.299(2) 0.492(3) 0.4400(15) 0.040(8) Uiso 1 1 d
C4 C 1.1376(3) 0.5984(3) 0.44851(16) 0.0431(7) Uani 1 1 d
H4A H 1.130(3) 0.645(3) 0.4895(17) 0.052(9) Uiso 1 1 d
C7 C 1.2501(3) 0.3665(4) 0.30534(19) 0.0448(7) Uani 1 1 d
H7A H 1.221(3) 0.377(4) 0.257(2) 0.088(13) Uiso 1 1 d
H7B H 1.238(3) 0.271(4) 0.321(2) 0.076(11) Uiso 1 1 d
H7C H 1.330(4) 0.385(4) 0.310(2) 0.084(12) Uiso 1 1 d
C6 C 0.9344(3) 0.6771(4) 0.4030(2) 0.0496(8) Uani 1 1 d
H6A H 0.894(5) 0.662(5) 0.362(3) 0.13(2) Uiso 1 1 d
H6B H 0.944(4) 0.776(5) 0.409(2) 0.100(15) Uiso 1 1 d
H6C H 0.894(4) 0.647(5) 0.440(3) 0.121(18) Uiso 1 1 d

loop_
_atom_site_aniso_label
_atom_site_aniso_U_11
_atom_site_aniso_U_22
_atom_site_aniso_U_33
_atom_site_aniso_U_23
_atom_site_aniso_U_13
_atom_site_aniso_U_12
P1 0.0351(4) 0.0347(4) 0.0311(4) -0.0029(3) 0.0045(3) -0.0014(3)
F6 0.0437(9) 0.0677(11) 0.0436(10) 0.0018(8) -0.0099(8) -0.0092(9)
F4 0.0443(9) 0.0750(12) 0.0455(10) -0.0169(9) 0.0029(8) -0.0165(9)
F5 0.0640(10) 0.0530(10) 0.0356(9) -0.0021(7) 0.0091(8) -0.0190(8)
F3 0.0662(11) 0.0795(13) 0.0398(10) 0.0109(9) 0.0144(9) -0.0186(10)
N1 0.0322(11) 0.0301(11) 0.0283(12) 0.0049(9) -0.0010(9) -0.0028(10)
N2 0.0355(12) 0.0313(12) 0.0292(12) 0.0037(10) 0.0040(10) -0.0023(9)
F2 0.0729(12) 0.0395(10) 0.0811(14) -0.0018(9) 0.0111(10) 0.0161(9)
F1 0.0717(12) 0.0539(11) 0.0508(11) -0.0134(8) -0.0076(9) 0.0228(9)
C2 0.0327(14) 0.0286(14) 0.0243(14) 0.0035(11) -0.0051(12) -0.0059(11)
C5 0.0372(16) 0.0513(18) 0.0332(16) 0.0059(13) -0.0066(13) -0.0047(14)
C4 0.0529(18) 0.0515(18) 0.0248(14) -0.0056(14) -0.0007(14) -0.0080(15)
C7 0.0450(18) 0.0401(19) 0.049(2) -0.0011(15) 0.0082(15) 0.0101(15)
C6 0.0446(17) 0.047(2) 0.057(2) 0.0053(17) 0.0143(17) 0.0102(15)

loop_
_atom_type_symbol
_atom_type_description
_atom_type_scat_dispersion_real
_atom_type_scat_dispersion_imag
_atom_type_scat_source
C C 0.0033 0.0016 'International Tables Vol C Tables 4.2.6.8 and 6.1.1.4'
H H 0.0000 0.0000 'International Tables Vol C Tables 4.2.6.8 and 6.1.1.4'
N N 0.0061 0.0033 'International Tables Vol C Tables 4.2.6.8 and 6.1.1.4'
F F 0.0171 0.0103 'International Tables Vol C Tables 4.2.6.8 and 6.1.1.4'
P P 0.1023 0.0942 'International Tables Vol C Tables 4.2.6.8 and 6.1.1.4'

loop_
_geom_angle_atom_site_label_1
_geom_angle_atom_site_label_2
_geom_angle_atom_site_label_3
_geom_angle
F3 P1 F2 91.65(11)
F3 P1 F1 90.08(11)
F2 P1 F1 178.18(11)
F3 P1 F6 90.33(10)
F2 P1 F6 91.19(11)
F1 P1 F6 89.38(10)
F3 P1 F4 90.49(10)
F2 P1 F4 89.62(11)
F1 P1 F4 89.79(10)
F6 P1 F4 178.83(11)
F3 P1 F5 179.25(11)
F2 P1 F5 89.00(10)
F1 P1 F5 89.27(10)
F6 P1 F5 90.03(10)
F4 P1 F5 89.14(10)
C2 N1 C5 108.2(2)
C2 N1 C7 125.4(2)
C5 N1 C7 126.3(2)
C2 N2 C4 107.5(2)
C2 N2 C6 125.7(3)
C4 N2 C6 126.9(3)
N2 C2 N1 109.5(2)
C4 C5 N1 107.3(3)
C5 C4 N2 107.5(3)

loop_
_geom_bond_atom_site_label_1
_geom_bond_atom_site_label_2
_geom_bond_distance
P1 F3 1.5795(18)
P1 F2 1.587(2)
P1 F1 1.5879(19)
P1 F6 1.5954(18)
P1 F4 1.5971(18)
P1 F5 1.6029(18)
N1 C2 1.316(3)
N1 C5 1.363(3)
N1 C7 1.467(4)
N2 C2 1.315(3)
N2 C4 1.377(4)
N2 C6 1.469(4)
C5 C4 1.330(4)

loop_
_cod_related_entry_id
_cod_related_entry_database
_cod_related_entry_code
1 ChemSpider 10732567
